data_7119174
loop_
_publ_author_name
'Rajkumar Lalji Sahani'
'Rai-Shung Liu'

_publ_section_title
;
 Gold-catalyzed [4+3] and [4+4]-annulation reactions of t-butyl propiolate
 derivatives with epoxides and oxetanes for the construction of
 1,4-dioxepane and 1,5-dioxocane cores
;
_journal_name_full Chem.Commun.
_journal_page_first 7482
_journal_volume 52
_journal_year 2016
_chemical_formula_sum 'C18 H16 O4'
_chemical_formula_weight 296.30
_space_group_crystal_system monoclinic
_space_group_IT_number 14
_space_group_name_Hall '-P 2ybc'
_space_group_name_H-M_alt 'P 1 21/c 1'
_symmetry_space_group_name_Hall '-P 2ybc'
_symmetry_space_group_name_H-M 'P 1 21/c 1'
_atom_sites_solution_hydrogens geom
_audit_creation_method SHELXL-2014/6
_audit_update_record
;
2016-02-24 deposited with the CCDC.
2016-05-12 downloaded from the CCDC.
;
_cell_angle_alpha 90
_cell_angle_beta 93.262(4)
_cell_angle_gamma 90
_cell_formula_units_Z 8
_cell_length_a 11.8910(9)
_cell_length_b 16.2219(12)
_cell_length_c 15.2941(11)
_cell_measurement_reflns_used 2346
_cell_measurement_temperature 296(2)
_cell_measurement_theta_max 21.2856
_cell_measurement_theta_min 2.4573
_cell_volume 2945.4(4)
_computing_cell_refinement 'SAINT V8.34A (Bruker AXS Inc., 2013)'
_computing_data_collection 'APEX2 (Bruker AXS, 2010)'
_computing_data_reduction 'SAINT V8.34A (Bruker AXS Inc., 2013)'
_computing_molecular_graphics 'SHELXTL (Sheldrick, 2008)'
_computing_publication_material SHELXTL
_computing_structure_refinement 'SHELXL-2014/6 (Sheldrick, 2014)'
_diffrn_ambient_temperature 296(2)
_diffrn_detector_area_resol_mean 8.3333
_diffrn_measured_fraction_theta_full 0.999
_diffrn_measured_fraction_theta_max 0.999
_diffrn_measurement_device_type 'Bruker APEX-II CCD'
_diffrn_measurement_method '\f and \w scans'
_diffrn_radiation_type MoK\a
_diffrn_radiation_wavelength 0.71073
_diffrn_reflns_av_R_equivalents 0.0534
_diffrn_reflns_av_unetI/netI 0.0518
_diffrn_reflns_Laue_measured_fraction_full 0.999
_diffrn_reflns_Laue_measured_fraction_max 0.999
_diffrn_reflns_limit_h_max 14
_diffrn_reflns_limit_h_min -14
_diffrn_reflns_limit_k_max 20
_diffrn_reflns_limit_k_min -20
_diffrn_reflns_limit_l_max 15
_diffrn_reflns_limit_l_min -19
_diffrn_reflns_number 25025
_diffrn_reflns_point_group_measured_fraction_full 0.999
_diffrn_reflns_point_group_measured_fraction_max 0.999
_diffrn_reflns_theta_full 25.242
_diffrn_reflns_theta_max 26.387
_diffrn_reflns_theta_min 1.715
_exptl_absorpt_coefficient_mu 0.094
_exptl_absorpt_correction_T_max 0.9485
_exptl_absorpt_correction_T_min 0.8722
_exptl_absorpt_correction_type multi-scan
_exptl_absorpt_process_details 'SADABS V2014/4 (Bruker AXS Inc.)'
_exptl_crystal_colour Yellow
_exptl_crystal_density_diffrn 1.336
_exptl_crystal_density_meas ?
_exptl_crystal_density_method 'not measured'
_exptl_crystal_description Lump
_exptl_crystal_F_000 1248
_exptl_crystal_size_max 0.20
_exptl_crystal_size_mid 0.15
_exptl_crystal_size_min 0.15
_refine_diff_density_max 0.177
_refine_diff_density_min -0.202
_refine_diff_density_rms 0.046
_refine_ls_extinction_coef .
_refine_ls_extinction_method none
_refine_ls_goodness_of_fit_ref 0.990
_refine_ls_hydrogen_treatment constr
_refine_ls_matrix_type full
_refine_ls_number_parameters 399
_refine_ls_number_reflns 6020
_refine_ls_number_restraints 0
_refine_ls_restrained_S_all 0.990
_refine_ls_R_factor_all 0.0986
_refine_ls_R_factor_gt 0.0489
_refine_ls_shift/su_max 0.000
_refine_ls_shift/su_mean 0.000
_refine_ls_structure_factor_coef Fsqd
_refine_ls_weighting_details 'w=1/[\s^2^(Fo^2^)+(0.0903P)^2^] where P=(Fo^2^+2Fc^2^)/3'
_refine_ls_weighting_scheme calc
_refine_ls_wR_factor_gt 0.1296
_refine_ls_wR_factor_ref 0.1720
_reflns_Friedel_coverage 0.000
_reflns_Friedel_fraction_full .
_reflns_Friedel_fraction_max .
_reflns_number_gt 3433
_reflns_number_total 6020
_reflns_threshold_expression 'I > 2\s(I)'
_cod_data_source_file c6cc02124g2.cif
_cod_data_source_block 151129_0m
_cod_depositor_comments
;
The following automatic conversions were performed:

'_exptl_crystal_density_meas' value 'not measured' was changed to '?'
- the value is perceived as not measured.

Automatic conversion script
Id: cif_fix_values 4624 2016-04-14 12:54:50Z antanas 

2017-03-03
Z value and formula fixed to values more according to usual
chemical conventions.                 miguel
;
_cod_original_formula_sum 'C36 H32 O8'
_cod_original_formula_weight 592.61
_cod_original_formula_units_Z 4
_cod_database_code 7119174
_shelx_space_group_comment
;
The symmetry employed for this shelxl refinement is uniquely defined
by the following loop, which should always be used as a source of
symmetry information in preference to the above space-group names.
They are only intended as comments.
;
_shelxl_version_number 2014/6

loop_
_space_group_symop_operation_xyz
'x, y, z'
'-x, y+1/2, -z+1/2'
'-x, -y, -z'
'x, -y-1/2, z-1/2'

loop_
_atom_site_label
_atom_site_type_symbol
_atom_site_fract_x
_atom_site_fract_y
_atom_site_fract_z
_atom_site_U_iso_or_equiv
_atom_site_adp_type
_atom_site_occupancy
_atom_site_site_symmetry_order
_atom_site_calc_flag
_atom_site_refinement_flags_posn
_atom_site_refinement_flags_adp
_atom_site_refinement_flags_occupancy
_atom_site_disorder_assembly
_atom_site_disorder_group
O1 O 0.71367(13) 0.40491(9) 0.86760(11) 0.0600(5) Uani 1 1 d . . . . .
O2 O 0.87987(12) 0.03775(8) 0.90223(10) 0.0521(4) Uani 1 1 d . . . . .
O3 O 0.74298(12) -0.13128(9) 0.86917(10) 0.0567(4) Uani 1 1 d . . . . .
O4 O 0.56734(13) -0.10305(10) 0.88688(13) 0.0745(6) Uani 1 1 d . . . . .
O5 O 0.38117(11) 0.17744(8) 0.39220(10) 0.0486(4) Uani 1 1 d . . . . .
O6 O 0.21454(13) 0.54432(9) 0.35220(12) 0.0651(5) Uani 1 1 d . . . . .
O7 O 0.24229(13) 0.00864(9) 0.37329(11) 0.0573(5) Uani 1 1 d . . . . .
O8 O 0.06929(14) 0.03756(10) 0.39732(14) 0.0843(6) Uani 1 1 d . . . . .
C1 C 0.8014(2) 0.46083(13) 0.89431(18) 0.0672(7) Uani 1 1 d . . . . .
H3 H 0.8216 0.4530 0.9554 0.101 Uiso 1 1 calc R U . . .
H1 H 0.7758 0.5164 0.8847 0.101 Uiso 1 1 calc R U . . .
H16 H 0.8659 0.4508 0.8608 0.101 Uiso 1 1 calc R U . . .
C2 C 0.73553(18) 0.32283(12) 0.87438(13) 0.0450(5) Uani 1 1 d . . . . .
C3 C 0.65363(18) 0.27126(13) 0.83528(14) 0.0499(6) Uani 1 1 d . . . . .
H12 H 0.5899 0.2938 0.8065 0.060 Uiso 1 1 calc R U . . .
C4 C 0.66655(17) 0.18783(13) 0.83910(14) 0.0466(5) Uani 1 1 d . . . . .
H13 H 0.6115 0.1542 0.8122 0.056 Uiso 1 1 calc R U . . .
C5 C 0.76099(16) 0.15164(12) 0.88258(13) 0.0409(5) Uani 1 1 d . . . . .
C6 C 0.77193(17) 0.06162(12) 0.88878(13) 0.0412(5) Uani 1 1 d . . . . .
C7 C 0.90258(18) -0.04690(12) 0.92326(14) 0.0478(6) Uani 1 1 d . . . . .
H10 H 0.8709 -0.0595 0.9787 0.057 Uiso 1 1 calc R U . . .
H11 H 0.9835 -0.0545 0.9307 0.057 Uiso 1 1 calc R U . . .
C8 C 0.85594(17) -0.10695(12) 0.85519(13) 0.0431(5) Uani 1 1 d . . . . .
H9 H 0.8578 -0.0812 0.7973 0.052 Uiso 1 1 calc R U . . .
C9 C 0.92457(17) -0.18555(12) 0.85559(13) 0.0411(5) Uani 1 1 d . . . . .
C10 C 0.89419(19) -0.25451(13) 0.90175(14) 0.0515(6) Uani 1 1 d . . . . .
H8 H 0.8300 -0.2532 0.9338 0.062 Uiso 1 1 calc R U . . .
C11 C 0.9586(2) -0.32564(14) 0.90067(16) 0.0572(6) Uani 1 1 d . . . . .
H7 H 0.9374 -0.3718 0.9318 0.069 Uiso 1 1 calc R U . . .
C12 C 1.0535(2) -0.32813(14) 0.85392(16) 0.0568(6) Uani 1 1 d . . . . .
H2 H 1.0963 -0.3761 0.8529 0.068 Uiso 1 1 calc R U . . .
C13 C 0.83020(18) 0.28902(13) 0.91628(14) 0.0501(6) Uani 1 1 d . . . . .
H15 H 0.8859 0.3230 0.9417 0.060 Uiso 1 1 calc R U . . .
C14 C 0.84190(18) 0.20441(13) 0.92028(14) 0.0495(6) Uani 1 1 d . . . . .
H14 H 0.9058 0.1821 0.9491 0.059 Uiso 1 1 calc R U . . .
C15 C 0.66109(19) -0.07548(13) 0.88083(14) 0.0500(6) Uani 1 1 d . . . . .
C16 C 0.68080(18) 0.01227(13) 0.88286(14) 0.0476(6) Uani 1 1 d . . . . .
H4 H 0.6140 0.0422 0.8792 0.057 Uiso 1 1 calc R U . . .
C17 C 1.08518(19) -0.25976(14) 0.80858(15) 0.0558(6) Uani 1 1 d . . . . .
H5 H 1.1501 -0.2612 0.7774 0.067 Uiso 1 1 calc R U . . .
C18 C 1.02099(18) -0.18872(13) 0.80911(14) 0.0494(6) Uani 1 1 d . . . . .
H6 H 1.0428 -0.1427 0.7780 0.059 Uiso 1 1 calc R U . . .
C19 C 0.5492(2) -0.19236(15) 0.36518(17) 0.0629(7) Uani 1 1 d . . . . .
H17 H 0.5917 -0.2405 0.3667 0.075 Uiso 1 1 calc R U . . .
C20 C 0.4492(2) -0.18940(13) 0.40460(16) 0.0600(7) Uani 1 1 d . . . . .
H32 H 0.4238 -0.2359 0.4331 0.072 Uiso 1 1 calc R U . . .
C21 C 0.38520(19) -0.11821(13) 0.40267(14) 0.0496(6) Uani 1 1 d . . . . .
H31 H 0.3173 -0.1170 0.4299 0.060 Uiso 1 1 calc R U . . .
C22 C 0.42206(17) -0.04874(12) 0.36024(13) 0.0395(5) Uani 1 1 d . . . . .
C23 C 0.35591(17) 0.03077(12) 0.35631(13) 0.0416(5) Uani 1 1 d . . . . .
H28 H 0.3567 0.0530 0.2968 0.050 Uiso 1 1 calc R U . . .
C24 C 0.40439(18) 0.09443(11) 0.41947(14) 0.0461(6) Uani 1 1 d . . . . .
H20 H 0.3739 0.0856 0.4762 0.055 Uiso 1 1 calc R U . . .
H19 H 0.4853 0.0869 0.4263 0.055 Uiso 1 1 calc R U . . .
C25 C 0.27290(17) 0.20155(12) 0.38377(12) 0.0399(5) Uani 1 1 d . . . . .
C26 C 0.26215(16) 0.29188(12) 0.37397(12) 0.0400(5) Uani 1 1 d . . . . .
C27 C 0.16516(18) 0.32699(12) 0.33410(14) 0.0479(6) Uani 1 1 d . . . . .
H26 H 0.1078 0.2928 0.3117 0.057 Uiso 1 1 calc R U . . .
C28 C 0.15248(18) 0.41053(13) 0.32724(14) 0.0502(6) Uani 1 1 d . . . . .
H25 H 0.0869 0.4325 0.3006 0.060 Uiso 1 1 calc R U . . .
C29 C 0.23742(18) 0.46255(12) 0.35995(14) 0.0459(5) Uani 1 1 d . . . . .
C30 C 0.3016(2) 0.60177(13) 0.37518(17) 0.0639(7) Uani 1 1 d . . . . .
H18 H 0.3255 0.5949 0.4357 0.096 Uiso 1 1 calc R U . . .
H21 H 0.2738 0.6568 0.3658 0.096 Uiso 1 1 calc R U . . .
H22 H 0.3642 0.5924 0.3395 0.096 Uiso 1 1 calc R U . . .
C31 C 0.1621(2) 0.06496(14) 0.38667(15) 0.0511(6) Uani 1 1 d . . . . .
C32 C 0.18130(18) 0.15265(12) 0.38544(14) 0.0456(5) Uani 1 1 d . . . . .
H27 H 0.1147 0.1827 0.3859 0.055 Uiso 1 1 calc R U . . .
C33 C 0.33555(18) 0.42963(12) 0.39762(14) 0.0457(5) Uani 1 1 d . . . . .
H24 H 0.3936 0.4642 0.4182 0.055 Uiso 1 1 calc R U . . .
C34 C 0.34740(17) 0.34487(12) 0.40468(13) 0.0450(5) Uani 1 1 d . . . . .
H23 H 0.4136 0.3230 0.4304 0.054 Uiso 1 1 calc R U . . .
C35 C 0.52372(19) -0.05248(13) 0.32046(14) 0.0489(6) Uani 1 1 d . . . . .
H30 H 0.5496 -0.0064 0.2916 0.059 Uiso 1 1 calc R U . . .
C36 C 0.5868(2) -0.12366(15) 0.32324(16) 0.0593(7) Uani 1 1 d . . . . .
H29 H 0.6551 -0.1252 0.2966 0.071 Uiso 1 1 calc R U . . .

loop_
_atom_site_aniso_label
_atom_site_aniso_U_11
_atom_site_aniso_U_22
_atom_site_aniso_U_33
_atom_site_aniso_U_23
_atom_site_aniso_U_13
_atom_site_aniso_U_12
O1 0.0465(10) 0.0388(9) 0.0934(13) -0.0067(8) -0.0063(8) 0.0013(7)
O2 0.0383(9) 0.0383(8) 0.0782(11) -0.0056(7) -0.0090(7) -0.0015(7)
O3 0.0376(9) 0.0431(9) 0.0885(12) -0.0057(8) -0.0038(8) -0.0043(7)
O4 0.0371(10) 0.0539(11) 0.1313(17) 0.0074(9) -0.0050(10) -0.0085(8)
O5 0.0359(9) 0.0351(8) 0.0737(11) -0.0006(7) -0.0068(7) 0.0002(6)
O6 0.0465(10) 0.0369(9) 0.1104(14) -0.0005(8) -0.0092(9) 0.0035(7)
O7 0.0386(9) 0.0386(8) 0.0942(13) -0.0077(8) -0.0006(8) -0.0009(7)
O8 0.0393(11) 0.0561(11) 0.159(2) 0.0094(11) 0.0144(11) -0.0090(9)
C1 0.0567(17) 0.0433(13) 0.101(2) -0.0092(13) -0.0001(14) -0.0096(12)
C2 0.0411(13) 0.0407(12) 0.0534(14) -0.0058(9) 0.0043(10) 0.0029(10)
C3 0.0387(13) 0.0451(13) 0.0648(15) 0.0000(10) -0.0055(10) 0.0038(10)
C4 0.0388(13) 0.0446(12) 0.0554(14) -0.0038(10) -0.0061(10) -0.0040(10)
C5 0.0372(12) 0.0420(11) 0.0434(12) -0.0023(9) 0.0002(9) -0.0014(10)
C6 0.0357(13) 0.0453(12) 0.0421(12) -0.0020(9) -0.0027(9) 0.0025(10)
C7 0.0447(14) 0.0402(12) 0.0572(14) -0.0031(10) -0.0102(10) 0.0019(10)
C8 0.0406(13) 0.0410(12) 0.0471(13) -0.0006(9) -0.0011(10) -0.0037(10)
C9 0.0399(12) 0.0386(11) 0.0441(12) -0.0062(9) -0.0033(9) -0.0033(10)
C10 0.0515(15) 0.0499(14) 0.0534(14) 0.0075(10) 0.0057(11) -0.0025(11)
C11 0.0602(17) 0.0433(13) 0.0671(17) 0.0100(11) -0.0059(13) -0.0029(12)
C12 0.0550(16) 0.0436(13) 0.0700(17) -0.0085(12) -0.0112(13) 0.0063(12)
C13 0.0436(14) 0.0449(12) 0.0605(15) -0.0093(10) -0.0076(11) -0.0024(10)
C14 0.0425(13) 0.0469(12) 0.0578(14) -0.0029(10) -0.0088(10) 0.0017(10)
C15 0.0375(14) 0.0462(13) 0.0650(16) 0.0028(10) -0.0078(11) -0.0036(11)
C16 0.0387(13) 0.0441(12) 0.0595(15) 0.0034(10) -0.0009(10) 0.0001(10)
C17 0.0406(14) 0.0575(15) 0.0694(16) -0.0149(12) 0.0036(11) 0.0008(12)
C18 0.0492(14) 0.0443(12) 0.0548(14) 0.0005(10) 0.0055(11) -0.0079(11)
C19 0.0622(18) 0.0424(14) 0.0820(18) -0.0171(12) -0.0140(14) 0.0118(13)
C20 0.0667(18) 0.0367(13) 0.0746(17) 0.0049(11) -0.0130(14) -0.0067(12)
C21 0.0446(14) 0.0456(13) 0.0582(15) 0.0020(10) -0.0012(11) -0.0038(11)
C22 0.0380(12) 0.0370(11) 0.0428(12) -0.0043(9) -0.0022(9) -0.0004(9)
C23 0.0361(12) 0.0393(11) 0.0488(13) -0.0011(9) -0.0019(9) -0.0003(10)
C24 0.0437(13) 0.0359(11) 0.0573(14) -0.0015(9) -0.0092(10) 0.0032(10)
C25 0.0393(13) 0.0400(11) 0.0400(12) -0.0010(9) -0.0003(9) 0.0028(10)
C26 0.0408(13) 0.0376(11) 0.0416(12) -0.0014(9) 0.0026(9) -0.0012(10)
C27 0.0407(13) 0.0425(12) 0.0594(14) -0.0035(10) -0.0073(10) -0.0018(10)
C28 0.0388(13) 0.0454(13) 0.0657(16) 0.0013(10) -0.0050(11) 0.0059(10)
C29 0.0400(13) 0.0358(11) 0.0618(14) 0.0001(10) 0.0034(10) 0.0037(10)
C30 0.0583(16) 0.0405(13) 0.0918(19) 0.0031(12) -0.0060(14) -0.0047(12)
C31 0.0414(14) 0.0447(13) 0.0670(16) 0.0041(11) 0.0015(11) -0.0001(11)
C32 0.0377(13) 0.0421(12) 0.0573(14) 0.0017(10) 0.0060(10) 0.0011(10)
C33 0.0382(13) 0.0421(12) 0.0565(14) -0.0059(10) 0.0007(10) -0.0040(10)
C34 0.0383(13) 0.0426(12) 0.0538(14) 0.0000(10) -0.0022(10) 0.0032(10)
C35 0.0488(14) 0.0446(13) 0.0538(14) -0.0042(10) 0.0079(11) -0.0021(11)
C36 0.0513(15) 0.0590(15) 0.0678(17) -0.0163(12) 0.0055(12) 0.0087(13)

loop_
_atom_type_symbol
_atom_type_description
_atom_type_scat_dispersion_real
_atom_type_scat_dispersion_imag
_atom_type_scat_source
C C 0.0033 0.0016 'International Tables Vol C Tables 4.2.6.8 and 6.1.1.4'
H H 0.0000 0.0000 'International Tables Vol C Tables 4.2.6.8 and 6.1.1.4'
O O 0.0106 0.0060 'International Tables Vol C Tables 4.2.6.8 and 6.1.1.4'

loop_
_geom_angle_atom_site_label_1
_geom_angle_atom_site_label_2
_geom_angle_atom_site_label_3
_geom_angle
_geom_angle_site_symmetry_1
_geom_angle_site_symmetry_3
C2 O1 C1 117.91(17) . .
C6 O2 C7 118.44(16) . .
C15 O3 C8 121.79(16) . .
C25 O5 C24 117.99(16) . .
C29 O6 C30 118.65(17) . .
C31 O7 C23 122.70(16) . .
O1 C1 H3 109.5 . .
O1 C1 H1 109.5 . .
H3 C1 H1 109.5 . .
O1 C1 H16 109.5 . .
H3 C1 H16 109.5 . .
H1 C1 H16 109.5 . .
O1 C2 C13 124.98(19) . .
O1 C2 C3 115.44(18) . .
C13 C2 C3 119.59(19) . .
C4 C3 C2 120.24(19) . .
C4 C3 H12 119.9 . .
C2 C3 H12 119.9 . .
C3 C4 C5 121.46(19) . .
C3 C4 H13 119.3 . .
C5 C4 H13 119.3 . .
C14 C5 C4 117.16(18) . .
C14 C5 C6 121.97(18) . .
C4 C5 C6 120.87(17) . .
O2 C6 C16 126.61(19) . .
O2 C6 C5 112.11(17) . .
C16 C6 C5 121.26(18) . .
O2 C7 C8 114.01(16) . .
O2 C7 H10 108.7 . .
C8 C7 H10 108.7 . .
O2 C7 H11 108.7 . .
C8 C7 H11 108.7 . .
H10 C7 H11 107.6 . .
O3 C8 C7 112.78(18) . .
O3 C8 C9 106.15(16) . .
C7 C8 C9 111.36(16) . .
O3 C8 H9 108.8 . .
C7 C8 H9 108.8 . .
C9 C8 H9 108.8 . .
C10 C9 C18 118.7(2) . .
C10 C9 C8 121.8(2) . .
C18 C9 C8 119.44(19) . .
C9 C10 C11 120.5(2) . .
C9 C10 H8 119.8 . .
C11 C10 H8 119.8 . .
C12 C11 C10 120.2(2) . .
C12 C11 H7 119.9 . .
C10 C11 H7 119.9 . .
C11 C12 C17 119.9(2) . .
C11 C12 H2 120.1 . .
C17 C12 H2 120.1 . .
C2 C13 C14 119.61(19) . .
C2 C13 H15 120.2 . .
C14 C13 H15 120.2 . .
C13 C14 C5 121.93(19) . .
C13 C14 H14 119.0 . .
C5 C14 H14 119.0 . .
O4 C15 O3 115.9(2) . .
O4 C15 C16 120.8(2) . .
O3 C15 C16 123.2(2) . .
C6 C16 C15 135.8(2) . .
C6 C16 H4 112.1 . .
C15 C16 H4 112.1 . .
C12 C17 C18 120.2(2) . .
C12 C17 H5 119.9 . .
C18 C17 H5 119.9 . .
C17 C18 C9 120.5(2) . .
C17 C18 H6 119.7 . .
C9 C18 H6 119.7 . .
C20 C19 C36 119.5(2) . .
C20 C19 H17 120.2 . .
C36 C19 H17 120.2 . .
C19 C20 C21 120.8(2) . .
C19 C20 H32 119.6 . .
C21 C20 H32 119.6 . .
C20 C21 C22 120.1(2) . .
C20 C21 H31 119.9 . .
C22 C21 H31 119.9 . .
C21 C22 C35 118.54(19) . .
C21 C22 C23 122.4(2) . .
C35 C22 C23 119.05(19) . .
O7 C23 C24 112.66(18) . .
O7 C23 C22 105.82(16) . .
C24 C23 C22 112.37(16) . .
O7 C23 H28 108.6 . .
C24 C23 H28 108.6 . .
C22 C23 H28 108.6 . .
O5 C24 C23 113.43(16) . .
O5 C24 H20 108.9 . .
C23 C24 H20 108.9 . .
O5 C24 H19 108.9 . .
C23 C24 H19 108.9 . .
H20 C24 H19 107.7 . .
O5 C25 C32 126.64(18) . .
O5 C25 C26 112.03(17) . .
C32 C25 C26 121.32(18) . .
C34 C26 C27 117.64(18) . .
C34 C26 C25 121.44(17) . .
C27 C26 C25 120.92(17) . .
C28 C27 C26 121.55(19) . .
C28 C27 H26 119.2 . .
C26 C27 H26 119.2 . .
C27 C28 C29 120.03(19) . .
C27 C28 H25 120.0 . .
C29 C28 H25 120.0 . .
O6 C29 C33 125.12(19) . .
O6 C29 C28 115.13(18) . .
C33 C29 C28 119.75(18) . .
O6 C30 H18 109.5 . .
O6 C30 H21 109.5 . .
H18 C30 H21 109.5 . .
O6 C30 H22 109.5 . .
H18 C30 H22 109.5 . .
H21 C30 H22 109.5 . .
O8 C31 O7 115.5(2) . .
O8 C31 C32 120.7(2) . .
O7 C31 C32 123.7(2) . .
C25 C32 C31 135.2(2) . .
C25 C32 H27 112.4 . .
C31 C32 H27 112.4 . .
C29 C33 C34 119.78(19) . .
C29 C33 H24 120.1 . .
C34 C33 H24 120.1 . .
C33 C34 C26 121.21(19) . .
C33 C34 H23 119.4 . .
C26 C34 H23 119.4 . .
C36 C35 C22 120.7(2) . .
C36 C35 H30 119.6 . .
C22 C35 H30 119.6 . .
C19 C36 C35 120.3(2) . .
C19 C36 H29 119.9 . .
C35 C36 H29 119.9 . .

loop_
_geom_bond_atom_site_label_1
_geom_bond_atom_site_label_2
_geom_bond_distance
_geom_bond_site_symmetry_2
O1 C2 1.359(2) .
O1 C1 1.424(2) .
O2 C6 1.345(2) .
O2 C7 1.433(2) .
O3 C15 1.349(2) .
O3 C8 1.428(2) .
O4 C15 1.210(2) .
O5 C25 1.345(2) .
O5 C24 1.432(2) .
O6 C29 1.358(2) .
O6 C30 1.422(2) .
O7 C31 1.345(3) .
O7 C23 1.436(2) .
O8 C31 1.210(2) .
C1 H3 0.9600 .
C1 H1 0.9600 .
C1 H16 0.9600 .
C2 C13 1.377(3) .
C2 C3 1.393(3) .
C3 C4 1.363(3) .
C3 H12 0.9300 .
C4 C5 1.401(3) .
C4 H13 0.9300 .
C5 C14 1.388(3) .
C5 C6 1.469(3) .
C6 C16 1.346(3) .
C7 C8 1.508(3) .
C7 H10 0.9700 .
C7 H11 0.9700 .
C8 C9 1.514(3) .
C8 H9 0.9800 .
C9 C10 1.382(3) .
C9 C18 1.384(3) .
C10 C11 1.386(3) .
C10 H8 0.9300 .
C11 C12 1.370(3) .
C11 H7 0.9300 .
C12 C17 1.372(3) .
C12 H2 0.9300 .
C13 C14 1.381(3) .
C13 H15 0.9300 .
C14 H14 0.9300 .
C15 C16 1.443(3) .
C16 H4 0.9300 .
C17 C18 1.382(3) .
C17 H5 0.9300 .
C18 H6 0.9300 .
C19 C20 1.365(3) .
C19 C36 1.373(3) .
C19 H17 0.9300 .
C20 C21 1.383(3) .
C20 H32 0.9300 .
C21 C22 1.384(3) .
C21 H31 0.9300 .
C22 C35 1.385(3) .
C22 C23 1.510(3) .
C23 C24 1.506(3) .
C23 H28 0.9800 .
C24 H20 0.9700 .
C24 H19 0.9700 .
C25 C32 1.349(3) .
C25 C26 1.478(3) .
C26 C34 1.390(3) .
C26 C27 1.395(3) .
C27 C28 1.367(3) .
C27 H26 0.9300 .
C28 C29 1.388(3) .
C28 H25 0.9300 .
C29 C33 1.379(3) .
C30 H18 0.9600 .
C30 H21 0.9600 .
C30 H22 0.9600 .
C31 C32 1.441(3) .
C32 H27 0.9300 .
C33 C34 1.386(3) .
C33 H24 0.9300 .
C34 H23 0.9300 .
C35 C36 1.376(3) .
C35 H30 0.9300 .
C36 H29 0.9300 .
